data_4337460
loop_
_publ_author_name
'Majumdar, Amit'
'Apfel, Ulf-Peter'
'Jiang, Yunbo'
'Mo\"enne-Loccoz, Pierre'
'Lippard, Stephen J.'

_publ_section_title
;
 Versatile reactivity of a solvent-coordinated diiron(II) compound:
 synthesis and dioxygen reactivity of a mixed-valent Fe(II)Fe(III)
 species.
;
_journal_issue 1
_journal_name_full 'Inorganic chemistry'
_journal_page_first 167
_journal_page_last 181
_journal_paper_doi 10.1021/ic4019585
_journal_volume 53
_journal_year 2014
_chemical_formula_moiety 'C51 H61 Fe2 N14 O, 3(B F4), 2(C2 H3 N)'
_chemical_formula_sum 'C55 H67 B3 F12 Fe2 N16 O'
_chemical_formula_weight 1340.38
_chemical_name_systematic
; 
 ? 
;
_space_group_IT_number 2
_symmetry_cell_setting triclinic
_symmetry_space_group_name_Hall '-P 1'
_symmetry_space_group_name_H-M 'P -1'
_atom_sites_solution_hydrogens geom
_atom_sites_solution_primary direct
_atom_sites_solution_secondary difmap
_audit_creation_method SHELXL-97
_cell_angle_alpha 112.8070(10)
_cell_angle_beta 94.4470(10)
_cell_angle_gamma 110.4240(10)
_cell_formula_units_Z 2
_cell_length_a 14.6563(6)
_cell_length_b 16.0306(6)
_cell_length_c 16.8850(6)
_cell_measurement_reflns_used 24637
_cell_measurement_temperature 100(2)
_cell_measurement_theta_max 25.68
_cell_measurement_theta_min 2.27
_cell_volume 3321.5(2)
_computing_cell_refinement 'SAINT 7.46A (Bruker-Axs,2009)'
_computing_data_collection 'APEX2 v2009.3.0 (Bruker-Axs,2009)'
_computing_data_reduction 'SAINT 7.46A (Bruker-Axs,2009)'
_computing_molecular_graphics 'Bruker SHELXTL'
_computing_publication_material 'Bruker SHELXTL'
_computing_structure_refinement 'SHELXL-97 (Sheldrick, 2008)'
_computing_structure_solution 'SHELXS-97 (Sheldrick, 2008)'
_diffrn_ambient_temperature 100(2)
_diffrn_measured_fraction_theta_full 0.998
_diffrn_measured_fraction_theta_max 0.998
_diffrn_measurement_device_type 'CCD area detector'
_diffrn_measurement_method 'phi and omega scan'
_diffrn_radiation_monochromator graphite
_diffrn_radiation_source 'fine-focus sealed tube'
_diffrn_radiation_type MoK\a
_diffrn_radiation_wavelength 0.71073
_diffrn_reflns_av_R_equivalents 0.0250
_diffrn_reflns_av_sigmaI/netI 0.0206
_diffrn_reflns_limit_h_max 17
_diffrn_reflns_limit_h_min -17
_diffrn_reflns_limit_k_max 17
_diffrn_reflns_limit_k_min -19
_diffrn_reflns_limit_l_max 20
_diffrn_reflns_limit_l_min 0
_diffrn_reflns_number 55393
_diffrn_reflns_theta_full 25.69
_diffrn_reflns_theta_max 25.69
_diffrn_reflns_theta_min 1.51
_exptl_absorpt_coefficient_mu 0.520
_exptl_absorpt_correction_T_max 0.9498
_exptl_absorpt_correction_T_min 0.8596
_exptl_absorpt_correction_type multi-scan
_exptl_absorpt_process_details SADABS(Sheldrick,2009)
_exptl_crystal_colour colorless
_exptl_crystal_density_diffrn 1.340
_exptl_crystal_density_method 'not measured'
_exptl_crystal_description block
_exptl_crystal_F_000 1384
_exptl_crystal_size_max 0.30
_exptl_crystal_size_mid 0.22
_exptl_crystal_size_min 0.10
_refine_diff_density_max 0.918
_refine_diff_density_min -0.726
_refine_diff_density_rms 0.051
_refine_ls_extinction_method none
_refine_ls_goodness_of_fit_ref 1.056
_refine_ls_hydrogen_treatment mixed
_refine_ls_matrix_type full
_refine_ls_number_parameters 830
_refine_ls_number_reflns 12625
_refine_ls_number_restraints 0
_refine_ls_restrained_S_all 1.056
_refine_ls_R_factor_all 0.0411
_refine_ls_R_factor_gt 0.0348
_refine_ls_shift/su_max 0.000
_refine_ls_shift/su_mean 0.000
_refine_ls_structure_factor_coef Fsqd
_refine_ls_weighting_details 'calc w=1/[\s^2^(Fo^2^)+(0.0526P)^2^+1.6392P] where P=(Fo^2^+2Fc^2^)/3'
_refine_ls_weighting_scheme calc
_refine_ls_wR_factor_gt 0.0927
_refine_ls_wR_factor_ref 0.0958
_reflns_number_gt 11064
_reflns_number_total 12625
_reflns_threshold_expression >2sigma(I)
_cod_data_source_file ic4019585_si_002.cif
_cod_data_source_block 86
_cod_depositor_comments
;
The following automatic conversions were performed:

'_symmetry_cell_setting' value 'Triclinic' changed to 'triclinic'
according to
/usr/data/users/saulius/automatic-downloads/current/ACS/lib/dictionaries/cif_core.dic
dictionary named 'cif_core.dic' version 2.4.2 from 2011-04-26.

Automatic conversion script
Id: cif_fix_values 2281 2013-09-26 08:29:07Z andrius 
;
_cod_original_cell_volume 3321.4(2)
_cod_original_sg_symbol_H-M P-1
_cod_database_code 4337460

loop_
_symmetry_equiv_pos_as_xyz
'x, y, z'
'-x, -y, -z'

loop_
_atom_site_label
_atom_site_type_symbol
_atom_site_fract_x
_atom_site_fract_y
_atom_site_fract_z
_atom_site_U_iso_or_equiv
_atom_site_adp_type
_atom_site_occupancy
_atom_site_symmetry_multiplicity
_atom_site_calc_flag
_atom_site_refinement_flags
_atom_site_disorder_assembly
_atom_site_disorder_group
C1 C 0.97298(12) 0.31346(12) 0.38043(11) 0.0189(3) Uani 1 1 d . . .
H1 H 1.0237 0.2865 0.3868 0.023 Uiso 1 1 calc R . .
C2 C 0.95540(13) 0.36505(12) 0.47100(11) 0.0208(3) Uani 1 1 d . . .
H2A H 1.0192 0.4197 0.5121 0.025 Uiso 1 1 calc R . .
H2B H 0.9066 0.3936 0.4657 0.025 Uiso 1 1 calc R . .
C3 C 0.85244(13) 0.31569(12) 0.56677(11) 0.0218(4) Uani 1 1 d . . .
H3A H 0.8143 0.3479 0.5480 0.026 Uiso 1 1 calc R . .
H3B H 0.8946 0.3618 0.6277 0.026 Uiso 1 1 calc R . .
C4 C 0.78183(13) 0.22021(13) 0.56390(11) 0.0214(3) Uani 1 1 d . . .
C5 C 0.69012(13) 0.06361(13) 0.51529(12) 0.0233(4) Uani 1 1 d . . .
C6 C 0.64163(14) -0.03962(14) 0.46839(13) 0.0295(4) Uani 1 1 d . . .
H6 H 0.6541 -0.0745 0.4134 0.035 Uiso 1 1 calc R . .
C7 C 0.57483(15) -0.08909(16) 0.50518(15) 0.0369(5) Uani 1 1 d . . .
H7 H 0.5413 -0.1595 0.4751 0.044 Uiso 1 1 calc R . .
C8 C 0.55515(16) -0.03831(17) 0.58559(15) 0.0391(5) Uani 1 1 d . . .
H8 H 0.5078 -0.0751 0.6080 0.047 Uiso 1 1 calc R . .
C9 C 0.60255(15) 0.06359(16) 0.63321(14) 0.0337(4) Uani 1 1 d . . .
H9 H 0.5893 0.0981 0.6879 0.040 Uiso 1 1 calc R . .
C10 C 0.67082(13) 0.11281(14) 0.59650(12) 0.0256(4) Uani 1 1 d . . .
C11 C 0.73375(16) 0.29445(15) 0.70748(12) 0.0341(5) Uani 1 1 d . . .
H11A H 0.8000 0.3514 0.7279 0.041 Uiso 1 1 calc R . .
H11B H 0.7252 0.2722 0.7546 0.041 Uiso 1 1 calc R . .
C12 C 0.6527(2) 0.3277(2) 0.69291(16) 0.0574(7) Uani 1 1 d . . .
H12A H 0.6606 0.3492 0.6459 0.086 Uiso 1 1 calc R . .
H12B H 0.6579 0.3832 0.7479 0.086 Uiso 1 1 calc R . .
H12C H 0.5868 0.2724 0.6754 0.086 Uiso 1 1 calc R . .
C13 C 0.99670(13) 0.27453(13) 0.54724(11) 0.0227(4) Uani 1 1 d . . .
H13A H 0.9830 0.2702 0.6023 0.027 Uiso 1 1 calc R . .
H13B H 1.0616 0.3320 0.5635 0.027 Uiso 1 1 calc R . .
C14 C 1.00464(13) 0.18182(12) 0.48679(11) 0.0206(3) Uani 1 1 d . . .
C15 C 0.97612(13) 0.04266(13) 0.37502(11) 0.0221(4) Uani 1 1 d . . .
C16 C 0.94277(15) -0.04160(13) 0.29381(12) 0.0272(4) Uani 1 1 d . . .
H16 H 0.8898 -0.0546 0.2485 0.033 Uiso 1 1 calc R . .
C17 C 0.98964(16) -0.10568(14) 0.28153(13) 0.0324(4) Uani 1 1 d . . .
H17 H 0.9678 -0.1641 0.2271 0.039 Uiso 1 1 calc R . .
C18 C 1.06834(16) -0.08620(15) 0.34753(14) 0.0326(4) Uani 1 1 d . . .
H18 H 1.0973 -0.1329 0.3374 0.039 Uiso 1 1 calc R . .
C19 C 1.10528(15) -0.00156(15) 0.42675(13) 0.0300(4) Uani 1 1 d . . .
H19 H 1.1599 0.0122 0.4709 0.036 Uiso 1 1 calc R . .
C20 C 1.05805(14) 0.06295(13) 0.43871(12) 0.0241(4) Uani 1 1 d . . .
C21 C 1.15737(14) 0.20663(15) 0.58936(12) 0.0297(4) Uani 1 1 d . . .
H21A H 1.1650 0.1588 0.6099 0.036 Uiso 1 1 calc R . .
H21B H 1.1403 0.2545 0.6367 0.036 Uiso 1 1 calc R . .
C22 C 1.25611(16) 0.26204(18) 0.57351(16) 0.0437(5) Uani 1 1 d . . .
H22A H 1.2731 0.2149 0.5265 0.065 Uiso 1 1 calc R . .
H22B H 1.3093 0.2955 0.6282 0.065 Uiso 1 1 calc R . .
H22C H 1.2497 0.3115 0.5556 0.065 Uiso 1 1 calc R . .
C23 C 1.01231(13) 0.38810(12) 0.34347(11) 0.0210(3) Uani 1 1 d . . .
H23A H 0.9700 0.4256 0.3489 0.025 Uiso 1 1 calc R . .
H23B H 1.0819 0.4360 0.3775 0.025 Uiso 1 1 calc R . .
C24 C 1.02062(14) 0.39682(13) 0.20198(12) 0.0254(4) Uani 1 1 d . . .
H24A H 1.0920 0.4295 0.2026 0.030 Uiso 1 1 calc R . .
H24B H 0.9966 0.4490 0.2314 0.030 Uiso 1 1 calc R . .
C25 C 0.95899(14) 0.33089(13) 0.10841(11) 0.0228(4) Uani 1 1 d . . .
C26 C 0.83884(13) 0.20709(14) -0.00141(11) 0.0234(4) Uani 1 1 d . . .
C27 C 0.75642(14) 0.11914(15) -0.05612(12) 0.0260(4) Uani 1 1 d . . .
H27 H 0.7142 0.0792 -0.0329 0.031 Uiso 1 1 calc R . .
C28 C 0.73877(15) 0.09242(17) -0.14629(12) 0.0325(4) Uani 1 1 d . . .
H28 H 0.6832 0.0326 -0.1859 0.039 Uiso 1 1 calc R . .
C29 C 0.80093(16) 0.15158(18) -0.18017(13) 0.0362(5) Uani 1 1 d . . .
H29 H 0.7862 0.1307 -0.2423 0.043 Uiso 1 1 calc R . .
C30 C 0.88289(15) 0.23916(16) -0.12661(13) 0.0312(4) Uani 1 1 d . . .
H30 H 0.9247 0.2790 -0.1501 0.037 Uiso 1 1 calc R . .
C31 C 0.90081(14) 0.26581(14) -0.03620(12) 0.0253(4) Uani 1 1 d . . .
C32 C 1.05895(15) 0.42828(15) 0.03339(14) 0.0315(4) Uani 1 1 d . . .
H32A H 1.0764 0.4885 0.0897 0.038 Uiso 1 1 calc R . .
H32B H 1.0348 0.4411 -0.0153 0.038 Uiso 1 1 calc R . .
C33 C 1.15276(16) 0.41052(18) 0.01999(17) 0.0412(5) Uani 1 1 d . . .
H33A H 1.1366 0.3518 -0.0362 0.062 Uiso 1 1 calc R . .
H33B H 1.1784 0.3997 0.0689 0.062 Uiso 1 1 calc R . .
H33C H 1.2040 0.4686 0.0187 0.062 Uiso 1 1 calc R . .
C34 C 1.08321(13) 0.28852(13) 0.23659(12) 0.0227(4) Uani 1 1 d . . .
H34A H 1.1246 0.3081 0.2953 0.027 Uiso 1 1 calc R . .
H34B H 1.1287 0.3135 0.2028 0.027 Uiso 1 1 calc R . .
C35 C 1.03161(13) 0.17746(12) 0.18810(11) 0.0193(3) Uani 1 1 d . . .
C36 C 0.91816(13) 0.02822(12) 0.11036(10) 0.0197(3) Uani 1 1 d . . .
C37 C 0.82965(13) -0.05644(13) 0.06090(11) 0.0233(4) Uani 1 1 d . . .
H37 H 0.7662 -0.0530 0.0562 0.028 Uiso 1 1 calc R . .
C38 C 0.83829(14) -0.14547(13) 0.01902(12) 0.0266(4) Uani 1 1 d . . .
H38 H 0.7795 -0.2045 -0.0153 0.032 Uiso 1 1 calc R . .
C39 C 0.93213(15) -0.15037(14) 0.02615(12) 0.0280(4) Uani 1 1 d . . .
H39 H 0.9352 -0.2129 -0.0037 0.034 Uiso 1 1 calc R . .
C40 C 1.02029(14) -0.06711(14) 0.07523(12) 0.0261(4) Uani 1 1 d . . .
H40 H 1.0837 -0.0707 0.0803 0.031 Uiso 1 1 calc R . .
C41 C 1.01098(13) 0.02215(13) 0.11680(11) 0.0212(3) Uani 1 1 d . . .
C42 C 1.19074(13) 0.14852(14) 0.19516(12) 0.0274(4) Uani 1 1 d . . .
H42A H 1.2275 0.2168 0.2022 0.033 Uiso 1 1 calc R . .
H42B H 1.2116 0.1036 0.1487 0.033 Uiso 1 1 calc R . .
C43 C 1.21842(16) 0.14511(17) 0.28198(14) 0.0387(5) Uani 1 1 d . . .
H43A H 1.1821 0.0776 0.2752 0.058 Uiso 1 1 calc R . .
H43B H 1.2001 0.1914 0.3286 0.058 Uiso 1 1 calc R . .
H43C H 1.2909 0.1642 0.2982 0.058 Uiso 1 1 calc R . .
C44 C 0.62673(14) 0.21581(13) 0.35219(12) 0.0262(4) Uani 1 1 d . . .
C45 C 0.54927(16) 0.24855(17) 0.33541(17) 0.0426(5) Uani 1 1 d . . .
H45A H 0.5348 0.2354 0.2730 0.064 Uiso 1 1 calc R . .
H45B H 0.5729 0.3199 0.3733 0.064 Uiso 1 1 calc R . .
H45C H 0.4880 0.2123 0.3486 0.064 Uiso 1 1 calc R . .
C46 C 0.69427(15) -0.08356(14) 0.23384(13) 0.0305(4) Uani 1 1 d . . .
C47 C 0.65681(19) -0.18793(15) 0.17036(16) 0.0462(6) Uani 1 1 d . . .
H47A H 0.6366 -0.1953 0.1105 0.069 Uiso 1 1 calc R . .
H47B H 0.5988 -0.2272 0.1850 0.069 Uiso 1 1 calc R . .
H47C H 0.7099 -0.2114 0.1729 0.069 Uiso 1 1 calc R . .
C48 C 0.73810(15) 0.37125(14) 0.24291(13) 0.0303(4) Uani 1 1 d . . .
C49 C 0.68634(17) 0.43661(16) 0.25405(16) 0.0410(5) Uani 1 1 d . . .
H49A H 0.6148 0.3965 0.2248 0.061 Uiso 1 1 calc R . .
H49B H 0.7152 0.4813 0.2274 0.061 Uiso 1 1 calc R . .
H49C H 0.6943 0.4759 0.3174 0.061 Uiso 1 1 calc R . .
C50 C 0.61969(14) 0.04642(13) 0.12772(12) 0.0255(4) Uani 1 1 d . . .
C51 C 0.51402(15) -0.01939(15) 0.10756(15) 0.0379(5) Uani 1 1 d . . .
H51A H 0.4939 -0.0729 0.0472 0.057 Uiso 1 1 calc R . .
H51B H 0.4730 0.0185 0.1122 0.057 Uiso 1 1 calc R . .
H51C H 0.5042 -0.0480 0.1497 0.057 Uiso 1 1 calc R . .
N1 N 0.91586(10) 0.29111(10) 0.50576(9) 0.0189(3) Uani 1 1 d . . .
N2 N 0.76024(11) 0.13326(10) 0.49599(9) 0.0214(3) Uani 1 1 d . . .
N3 N 0.73168(11) 0.21306(11) 0.62648(10) 0.0245(3) Uani 1 1 d . . .
N4 N 0.94249(11) 0.11855(10) 0.40811(9) 0.0209(3) Uani 1 1 d . . .
N5 N 1.07527(11) 0.15302(11) 0.50891(10) 0.0230(3) Uani 1 1 d . . .
N6 N 1.01049(11) 0.33487(10) 0.24907(9) 0.0204(3) Uani 1 1 d . . .
N7 N 0.87719(11) 0.25070(11) 0.08975(9) 0.0219(3) Uani 1 1 d . . .
N8 N 0.97717(12) 0.34481(11) 0.03593(10) 0.0248(3) Uani 1 1 d . . .
N9 N 0.93377(11) 0.12725(10) 0.15687(9) 0.0199(3) Uani 1 1 d . . .
N10 N 1.08235(11) 0.11867(11) 0.16695(9) 0.0209(3) Uani 1 1 d . . .
N11 N 0.68633(11) 0.18911(11) 0.36451(10) 0.0251(3) Uani 1 1 d . . .
N12 N 0.72614(12) -0.00183(12) 0.28400(10) 0.0282(3) Uani 1 1 d . . .
N13 N 0.77692(11) 0.31926(11) 0.23326(10) 0.0230(3) Uani 1 1 d . . .
N14 N 0.70228(11) 0.09878(11) 0.14510(10) 0.0240(3) Uani 1 1 d . . .
O1 O 0.88069(8) 0.23384(8) 0.32383(7) 0.0185(2) Uani 1 1 d . . .
Fe1 Fe 0.814515(17) 0.148649(17) 0.381930(15) 0.01791(7) Uani 1 1 d . . .
Fe2 Fe 0.849334(17) 0.213989(17) 0.197745(15) 0.01727(7) Uani 1 1 d . . .
C54 C 0.4359(3) 0.4549(3) 0.3414(2) 0.0916(13) Uani 1 1 d . . .
H54A H 0.4420 0.3932 0.3329 0.137 Uiso 1 1 calc R . .
H54B H 0.4168 0.4817 0.3972 0.137 Uiso 1 1 calc R . .
H54C H 0.5004 0.5034 0.3436 0.137 Uiso 1 1 calc R . .
C55 C 0.3598(2) 0.43487(19) 0.2686(2) 0.0544(6) Uani 1 1 d . . .
N16 N 0.30026(17) 0.41896(19) 0.21113(19) 0.0663(7) Uani 1 1 d . . .
C52 C 0.3280(2) -0.3335(2) -0.0154(2) 0.0638(7) Uani 1 1 d . . .
H52A H 0.3453 -0.2882 -0.0430 0.096 Uiso 1 1 calc R . .
H52B H 0.2549 -0.3638 -0.0244 0.096 Uiso 1 1 calc R . .
H52C H 0.3518 -0.3855 -0.0424 0.096 Uiso 1 1 calc R . .
C53 C 0.3752(2) -0.2786(2) 0.0788(2) 0.0554(7) Uani 1 1 d . . .
N15 N 0.4122(2) -0.2352(2) 0.15240(19) 0.0710(7) Uani 1 1 d . . .
B2 B 0.55721(18) -0.19365(18) -0.09801(16) 0.0346(5) Uani 1 1 d . . .
F5 F 0.58030(11) -0.19713(13) -0.01871(10) 0.0617(4) Uani 1 1 d . . .
F6 F 0.56291(12) -0.27206(12) -0.16654(10) 0.0675(5) Uani 1 1 d . . .
F7 F 0.62353(10) -0.10572(11) -0.09337(12) 0.0620(4) Uani 1 1 d . . .
F8 F 0.45991(9) -0.19836(9) -0.11238(9) 0.0435(3) Uani 1 1 d . . .
B1 B 1.26885(18) 0.48797(19) 0.49414(17) 0.0403(6) Uani 1 1 d . . .
F1 F 1.27656(13) 0.54166(16) 0.44844(16) 0.0893(6) Uani 1 1 d . A .
F2 F 1.36260(10) 0.51299(11) 0.54424(10) 0.0569(3) Uani 1 1 d . A .
F3A F 1.2169(3) 0.5353(4) 0.5528(3) 0.0569(3) Uani 0.448(6) 1 d P A 1
F3B F 1.1994(2) 0.4893(4) 0.5464(2) 0.0569(3) Uani 0.552(6) 1 d P A 2
F4 F 1.22657(14) 0.39002(12) 0.44015(13) 0.0883(7) Uani 1 1 d . A .
B3 B 0.92474(18) -0.41636(17) 0.21105(15) 0.0326(5) Uani 1 1 d . . .
F9A F 1.0178(4) -0.3319(6) 0.2474(3) 0.050(2) Uani 0.499(16) 1 d P B 1
F9B F 1.0298(2) -0.3849(8) 0.2180(6) 0.056(2) Uani 0.501(16) 1 d P B 2
F10 F 0.91001(10) -0.45237(8) 0.27389(7) 0.0386(3) Uani 1 1 d . B .
F11 F 0.89927(14) -0.49212(11) 0.12862(8) 0.0627(5) Uani 1 1 d . B .
F12A F 0.8503(16) -0.3771(15) 0.2121(5) 0.052(3) Uani 0.50(4) 1 d P B 1
F12B F 0.895(2) -0.3486(9) 0.2125(5) 0.059(3) Uani 0.50(4) 1 d P B 2

loop_
_atom_site_aniso_label
_atom_site_aniso_U_11
_atom_site_aniso_U_22
_atom_site_aniso_U_33
_atom_site_aniso_U_23
_atom_site_aniso_U_13
_atom_site_aniso_U_12
C1 0.0184(8) 0.0160(8) 0.0190(8) 0.0061(7) 0.0021(6) 0.0057(7)
C2 0.0235(9) 0.0159(8) 0.0207(8) 0.0081(7) 0.0039(7) 0.0060(7)
C3 0.0264(9) 0.0196(8) 0.0188(8) 0.0070(7) 0.0070(7) 0.0101(7)
C4 0.0226(9) 0.0246(9) 0.0198(8) 0.0116(7) 0.0047(7) 0.0109(7)
C5 0.0195(8) 0.0272(9) 0.0274(9) 0.0179(8) 0.0024(7) 0.0086(7)
C6 0.0273(10) 0.0267(9) 0.0330(10) 0.0165(8) 0.0004(8) 0.0071(8)
C7 0.0297(10) 0.0324(11) 0.0480(12) 0.0272(10) 0.0010(9) 0.0033(9)
C8 0.0289(10) 0.0498(13) 0.0506(13) 0.0393(11) 0.0104(9) 0.0098(10)
C9 0.0292(10) 0.0469(12) 0.0373(11) 0.0303(10) 0.0109(8) 0.0155(9)
C10 0.0225(9) 0.0321(10) 0.0279(9) 0.0192(8) 0.0041(7) 0.0115(8)
C11 0.0438(12) 0.0356(11) 0.0214(9) 0.0116(8) 0.0128(8) 0.0149(9)
C12 0.102(2) 0.0621(16) 0.0381(12) 0.0231(12) 0.0307(14) 0.0621(17)
C13 0.0239(9) 0.0216(8) 0.0195(8) 0.0074(7) 0.0011(7) 0.0088(7)
C14 0.0219(8) 0.0218(8) 0.0217(8) 0.0126(7) 0.0062(7) 0.0096(7)
C15 0.0265(9) 0.0208(8) 0.0263(9) 0.0146(7) 0.0114(7) 0.0121(7)
C16 0.0329(10) 0.0242(9) 0.0270(9) 0.0126(8) 0.0109(8) 0.0124(8)
C17 0.0442(12) 0.0256(9) 0.0347(10) 0.0148(8) 0.0208(9) 0.0187(9)
C18 0.0441(12) 0.0337(10) 0.0426(11) 0.0255(9) 0.0263(10) 0.0277(9)
C19 0.0340(10) 0.0379(11) 0.0383(11) 0.0272(9) 0.0180(9) 0.0236(9)
C20 0.0290(9) 0.0261(9) 0.0262(9) 0.0165(8) 0.0133(7) 0.0141(8)
C21 0.0295(10) 0.0370(10) 0.0274(9) 0.0164(8) 0.0025(8) 0.0173(9)
C22 0.0304(11) 0.0481(13) 0.0478(13) 0.0232(11) 0.0013(10) 0.0106(10)
C23 0.0224(9) 0.0166(8) 0.0206(8) 0.0069(7) 0.0039(7) 0.0063(7)
C24 0.0299(10) 0.0211(9) 0.0259(9) 0.0133(7) 0.0074(7) 0.0079(8)
C25 0.0291(9) 0.0244(9) 0.0249(9) 0.0152(7) 0.0118(7) 0.0162(8)
C26 0.0262(9) 0.0333(10) 0.0232(9) 0.0166(8) 0.0103(7) 0.0206(8)
C27 0.0241(9) 0.0375(10) 0.0234(9) 0.0151(8) 0.0078(7) 0.0179(8)
C28 0.0261(10) 0.0496(12) 0.0241(9) 0.0145(9) 0.0052(8) 0.0207(9)
C29 0.0354(11) 0.0634(14) 0.0236(9) 0.0230(10) 0.0112(8) 0.0304(11)
C30 0.0337(10) 0.0509(12) 0.0303(10) 0.0282(10) 0.0171(8) 0.0274(10)
C31 0.0279(9) 0.0338(10) 0.0284(9) 0.0195(8) 0.0116(8) 0.0209(8)
C32 0.0396(11) 0.0318(10) 0.0370(10) 0.0253(9) 0.0172(9) 0.0169(9)
C33 0.0358(11) 0.0459(12) 0.0610(14) 0.0398(12) 0.0212(10) 0.0176(10)
C34 0.0200(8) 0.0230(9) 0.0258(9) 0.0115(7) 0.0075(7) 0.0086(7)
C35 0.0210(8) 0.0221(8) 0.0179(8) 0.0106(7) 0.0059(6) 0.0100(7)
C36 0.0243(9) 0.0215(8) 0.0166(8) 0.0096(7) 0.0065(7) 0.0115(7)
C37 0.0239(9) 0.0250(9) 0.0229(8) 0.0109(7) 0.0059(7) 0.0118(7)
C38 0.0302(10) 0.0218(9) 0.0241(9) 0.0082(7) 0.0051(7) 0.0092(8)
C39 0.0370(11) 0.0231(9) 0.0262(9) 0.0086(8) 0.0085(8) 0.0175(8)
C40 0.0288(10) 0.0305(10) 0.0267(9) 0.0144(8) 0.0089(8) 0.0183(8)
C41 0.0243(9) 0.0238(9) 0.0186(8) 0.0109(7) 0.0066(7) 0.0113(7)
C42 0.0188(9) 0.0312(10) 0.0323(10) 0.0129(8) 0.0057(7) 0.0119(8)
C43 0.0309(11) 0.0476(13) 0.0355(11) 0.0161(10) -0.0015(9) 0.0186(10)
C44 0.0226(9) 0.0249(9) 0.0294(9) 0.0149(8) 0.0048(7) 0.0051(8)
C45 0.0295(11) 0.0387(12) 0.0627(15) 0.0260(11) 0.0018(10) 0.0155(9)
C46 0.0293(10) 0.0263(10) 0.0309(10) 0.0113(9) 0.0025(8) 0.0087(8)
C47 0.0499(14) 0.0230(10) 0.0457(13) 0.0040(9) 0.0037(11) 0.0074(10)
C48 0.0293(10) 0.0282(10) 0.0302(10) 0.0125(8) 0.0072(8) 0.0090(8)
C49 0.0405(12) 0.0330(11) 0.0538(13) 0.0183(10) 0.0130(10) 0.0207(10)
C50 0.0275(10) 0.0247(9) 0.0251(9) 0.0092(7) 0.0066(7) 0.0138(8)
C51 0.0233(10) 0.0311(10) 0.0512(13) 0.0135(10) 0.0073(9) 0.0080(8)
N1 0.0220(7) 0.0176(7) 0.0179(7) 0.0081(6) 0.0050(6) 0.0088(6)
N2 0.0217(7) 0.0207(7) 0.0232(7) 0.0123(6) 0.0045(6) 0.0075(6)
N3 0.0267(8) 0.0288(8) 0.0227(7) 0.0144(6) 0.0080(6) 0.0128(7)
N4 0.0249(8) 0.0188(7) 0.0207(7) 0.0093(6) 0.0058(6) 0.0102(6)
N5 0.0255(8) 0.0261(8) 0.0228(7) 0.0134(6) 0.0063(6) 0.0135(6)
N6 0.0237(7) 0.0185(7) 0.0217(7) 0.0107(6) 0.0069(6) 0.0091(6)
N7 0.0246(8) 0.0252(7) 0.0209(7) 0.0123(6) 0.0075(6) 0.0129(6)
N8 0.0302(8) 0.0292(8) 0.0274(8) 0.0187(7) 0.0132(7) 0.0174(7)
N9 0.0214(7) 0.0204(7) 0.0191(7) 0.0088(6) 0.0056(6) 0.0096(6)
N10 0.0198(7) 0.0229(7) 0.0211(7) 0.0099(6) 0.0054(6) 0.0098(6)
N11 0.0234(8) 0.0271(8) 0.0278(8) 0.0163(7) 0.0072(6) 0.0089(7)
N12 0.0269(8) 0.0248(8) 0.0274(8) 0.0096(7) 0.0023(7) 0.0079(7)
N13 0.0244(8) 0.0217(7) 0.0253(8) 0.0117(6) 0.0072(6) 0.0104(6)
N14 0.0233(8) 0.0224(7) 0.0253(8) 0.0091(6) 0.0053(6) 0.0103(7)
O1 0.0183(6) 0.0155(5) 0.0186(6) 0.0076(5) 0.0028(5) 0.0039(5)
Fe1 0.01962(13) 0.01506(12) 0.01786(12) 0.00774(10) 0.00334(9) 0.00564(10)
Fe2 0.01822(13) 0.01776(12) 0.01674(12) 0.00833(10) 0.00410(9) 0.00769(10)
C54 0.068(2) 0.118(3) 0.067(2) 0.003(2) -0.0055(16) 0.064(2)
C55 0.0400(13) 0.0458(14) 0.0708(18) 0.0226(13) 0.0081(13) 0.0155(11)
N16 0.0408(12) 0.0675(15) 0.0916(18) 0.0500(15) 0.0070(13) 0.0088(11)
C52 0.0677(18) 0.0688(18) 0.0734(19) 0.0402(16) 0.0341(16) 0.0350(16)
C53 0.0644(17) 0.0734(18) 0.073(2) 0.0541(17) 0.0506(16) 0.0457(15)
N15 0.0854(19) 0.104(2) 0.0705(17) 0.0604(17) 0.0526(15) 0.0590(17)
B2 0.0294(11) 0.0312(12) 0.0338(12) 0.0069(10) 0.0014(9) 0.0119(10)
F5 0.0552(9) 0.0904(12) 0.0526(9) 0.0385(9) 0.0110(7) 0.0370(9)
F6 0.0684(10) 0.0631(10) 0.0531(9) -0.0029(7) 0.0008(7) 0.0430(8)
F7 0.0350(7) 0.0532(9) 0.1053(13) 0.0437(9) 0.0174(8) 0.0168(7)
F8 0.0269(6) 0.0447(7) 0.0528(8) 0.0175(6) 0.0033(5) 0.0143(5)
B1 0.0287(12) 0.0389(13) 0.0428(13) 0.0105(11) -0.0011(10) 0.0131(10)
F1 0.0587(10) 0.1061(15) 0.1540(19) 0.1012(15) 0.0298(11) 0.0396(10)
F2 0.0346(6) 0.0568(8) 0.0559(7) 0.0045(7) -0.0055(5) 0.0199(6)
F3A 0.0346(6) 0.0568(8) 0.0559(7) 0.0045(7) -0.0055(5) 0.0199(6)
F3B 0.0346(6) 0.0568(8) 0.0559(7) 0.0045(7) -0.0055(5) 0.0199(6)
F4 0.0786(12) 0.0411(8) 0.1031(14) 0.0126(9) -0.0485(11) 0.0152(8)
B3 0.0364(12) 0.0291(11) 0.0286(11) 0.0147(9) 0.0052(9) 0.0079(10)
F9A 0.052(2) 0.043(3) 0.0342(18) 0.0236(19) 0.0043(14) -0.0094(19)
F9B 0.0352(16) 0.063(5) 0.071(3) 0.047(4) 0.0039(16) 0.0037(17)
F10 0.0547(8) 0.0263(6) 0.0263(6) 0.0105(5) 0.0147(5) 0.0076(5)
F11 0.1264(14) 0.0617(9) 0.0273(6) 0.0202(6) 0.0261(8) 0.0664(10)
F12A 0.068(6) 0.066(5) 0.056(2) 0.038(2) 0.029(3) 0.050(5)
F12B 0.088(8) 0.036(3) 0.062(2) 0.0170(19) 0.021(3) 0.038(4)

loop_
_atom_type_symbol
_atom_type_description
_atom_type_scat_dispersion_real
_atom_type_scat_dispersion_imag
_atom_type_scat_source
C C 0.0033 0.0016 'International Tables Vol C Tables 4.2.6.8 and 6.1.1.4'
H H 0.0000 0.0000 'International Tables Vol C Tables 4.2.6.8 and 6.1.1.4'
N N 0.0061 0.0033 'International Tables Vol C Tables 4.2.6.8 and 6.1.1.4'
O O 0.0106 0.0060 'International Tables Vol C Tables 4.2.6.8 and 6.1.1.4'
B B 0.0013 0.0007 'International Tables Vol C Tables 4.2.6.8 and 6.1.1.4'
F F 0.0171 0.0103 'International Tables Vol C Tables 4.2.6.8 and 6.1.1.4'
Fe Fe 0.3463 0.8444 'International Tables Vol C Tables 4.2.6.8 and 6.1.1.4'

loop_
_geom_angle_atom_site_label_1
_geom_angle_atom_site_label_2
_geom_angle_atom_site_label_3
_geom_angle
O1 C1 C23 111.10(13)
O1 C1 C2 108.55(13)
C23 C1 C2 109.24(13)
O1 C1 H1 109.3
C23 C1 H1 109.3
C2 C1 H1 109.3
N1 C2 C1 108.66(13)
N1 C2 H2A 110.0
C1 C2 H2A 110.0
N1 C2 H2B 110.0
C1 C2 H2B 110.0
H2A C2 H2B 108.3
N1 C3 C4 107.19(13)
N1 C3 H3A 110.3
C4 C3 H3A 110.3
N1 C3 H3B 110.3
C4 C3 H3B 110.3
H3A C3 H3B 108.5
N2 C4 N3 113.33(16)
N2 C4 C3 121.76(15)
N3 C4 C3 124.88(15)
N2 C5 C6 130.81(17)
N2 C5 C10 109.14(15)
C6 C5 C10 120.04(17)
C7 C6 C5 117.28(19)
C7 C6 H6 121.4
C5 C6 H6 121.4
C6 C7 C8 121.8(2)
C6 C7 H7 119.1
C8 C7 H7 119.1
C9 C8 C7 121.92(19)
C9 C8 H8 119.0
C7 C8 H8 119.0
C8 C9 C10 116.1(2)
C8 C9 H9 122.0
C10 C9 H9 122.0
C9 C10 N3 131.27(18)
C9 C10 C5 122.93(18)
N3 C10 C5 105.79(15)
N3 C11 C12 112.02(17)
N3 C11 H11A 109.2
C12 C11 H11A 109.2
N3 C11 H11B 109.2
C12 C11 H11B 109.2
H11A C11 H11B 107.9
C11 C12 H12A 109.5
C11 C12 H12B 109.5
H12A C12 H12B 109.5
C11 C12 H12C 109.5
H12A C12 H12C 109.5
H12B C12 H12C 109.5
N1 C13 C14 111.99(13)
N1 C13 H13A 109.2
C14 C13 H13A 109.2
N1 C13 H13B 109.2
C14 C13 H13B 109.2
H13A C13 H13B 107.9
N4 C14 N5 113.37(15)
N4 C14 C13 123.88(15)
N5 C14 C13 122.73(15)
C16 C15 C20 119.97(16)
C16 C15 N4 131.08(17)
C20 C15 N4 108.93(15)
C17 C16 C15 117.62(18)
C17 C16 H16 121.2
C15 C16 H16 121.2
C16 C17 C18 121.38(18)
C16 C17 H17 119.3
C18 C17 H17 119.3
C19 C18 C17 122.07(18)
C19 C18 H18 119.0
C17 C18 H18 119.0
C18 C19 C20 116.34(18)
C18 C19 H19 121.8
C20 C19 H19 121.8
N5 C20 C19 131.63(17)
N5 C20 C15 105.86(15)
C19 C20 C15 122.50(17)
N5 C21 C22 111.85(16)
N5 C21 H21A 109.2
C22 C21 H21A 109.2
N5 C21 H21B 109.2
C22 C21 H21B 109.2
H21A C21 H21B 107.9
C21 C22 H22A 109.5
C21 C22 H22B 109.5
H22A C22 H22B 109.5
C21 C22 H22C 109.5
H22A C22 H22C 109.5
H22B C22 H22C 109.5
N6 C23 C1 109.31(13)
N6 C23 H23A 109.8
C1 C23 H23A 109.8
N6 C23 H23B 109.8
C1 C23 H23B 109.8
H23A C23 H23B 108.3
N6 C24 C25 108.09(14)
N6 C24 H24A 110.1
C25 C24 H24A 110.1
N6 C24 H24B 110.1
C25 C24 H24B 110.1
H24A C24 H24B 108.4
N7 C25 N8 112.95(16)
N7 C25 C24 120.58(15)
N8 C25 C24 126.46(16)
C27 C26 N7 129.94(17)
C27 C26 C31 121.27(16)
N7 C26 C31 108.75(16)
C28 C27 C26 116.78(18)
C28 C27 H27 121.6
C26 C27 H27 121.6
C27 C28 C29 121.44(19)
C27 C28 H28 119.3
C29 C28 H28 119.3
C30 C29 C28 122.39(18)
C30 C29 H29 118.8
C28 C29 H29 118.8
C29 C30 C31 116.19(18)
C29 C30 H30 121.9
C31 C30 H30 121.9
C30 C31 N8 132.20(18)
C30 C31 C26 121.93(18)
N8 C31 C26 105.82(15)
N8 C32 C33 113.61(16)
N8 C32 H32A 108.8
C33 C32 H32A 108.8
N8 C32 H32B 108.8
C33 C32 H32B 108.8
H32A C32 H32B 107.7
C32 C33 H33A 109.5
C32 C33 H33B 109.5
H33A C33 H33B 109.5
C32 C33 H33C 109.5
H33A C33 H33C 109.5
H33B C33 H33C 109.5
N6 C34 C35 111.91(14)
N6 C34 H34A 109.2
C35 C34 H34A 109.2
N6 C34 H34B 109.2
C35 C34 H34B 109.2
H34A C34 H34B 107.9
N9 C35 N10 112.96(15)
N9 C35 C34 124.08(15)
N10 C35 C34 122.83(15)
N9 C36 C37 130.38(16)
N9 C36 C41 108.76(15)
C37 C36 C41 120.83(16)
C38 C37 C36 117.16(17)
C38 C37 H37 121.4
C36 C37 H37 121.4
C37 C38 C39 121.34(17)
C37 C38 H38 119.3
C39 C38 H38 119.3
C40 C39 C38 122.05(17)
C40 C39 H39 119.0
C38 C39 H39 119.0
C39 C40 C41 116.24(17)
C39 C40 H40 121.9
C41 C40 H40 121.9
N10 C41 C40 131.56(16)
N10 C41 C36 106.02(15)
C40 C41 C36 122.38(16)
N10 C42 C43 111.65(16)
N10 C42 H42A 109.3
C43 C42 H42A 109.3
N10 C42 H42B 109.3
C43 C42 H42B 109.3
H42A C42 H42B 108.0
C42 C43 H43A 109.5
C42 C43 H43B 109.5
H43A C43 H43B 109.5
C42 C43 H43C 109.5
H43A C43 H43C 109.5
H43B C43 H43C 109.5
N11 C44 C45 179.1(2)
C44 C45 H45A 109.5
C44 C45 H45B 109.5
H45A C45 H45B 109.5
C44 C45 H45C 109.5
H45A C45 H45C 109.5
H45B C45 H45C 109.5
N12 C46 C47 178.1(2)
C46 C47 H47A 109.5
C46 C47 H47B 109.5
H47A C47 H47B 109.5
C46 C47 H47C 109.5
H47A C47 H47C 109.5
H47B C47 H47C 109.5
N13 C48 C49 178.9(2)
C48 C49 H49A 109.5
C48 C49 H49B 109.5
H49A C49 H49B 109.5
C48 C49 H49C 109.5
H49A C49 H49C 109.5
H49B C49 H49C 109.5
N14 C50 C51 178.7(2)
C50 C51 H51A 109.5
C50 C51 H51B 109.5
H51A C51 H51B 109.5
C50 C51 H51C 109.5
H51A C51 H51C 109.5
H51B C51 H51C 109.5
C3 N1 C2 112.72(13)
C3 N1 C13 110.87(13)
C2 N1 C13 112.33(13)
C3 N1 Fe1 107.44(10)
C2 N1 Fe1 103.58(9)
C13 N1 Fe1 109.50(10)
C4 N2 C5 105.11(14)
C4 N2 Fe1 112.51(11)
C5 N2 Fe1 140.12(12)
C4 N3 C10 106.61(15)
C4 N3 C11 127.62(16)
C10 N3 C11 125.62(16)
C14 N4 C15 105.01(14)
C14 N4 Fe1 113.82(11)
C15 N4 Fe1 140.08(12)
C14 N5 C20 106.80(14)
C14 N5 C21 127.72(15)
C20 N5 C21 125.44(15)
C24 N6 C23 112.56(13)
C24 N6 C34 112.14(14)
C23 N6 C34 112.90(13)
C24 N6 Fe2 108.39(10)
C23 N6 Fe2 100.15(10)
C34 N6 Fe2 109.95(10)
C25 N7 C26 105.94(14)
C25 N7 Fe2 115.90(11)
C26 N7 Fe2 137.66(12)
C25 N8 C31 106.53(15)
C25 N8 C32 127.20(16)
C31 N8 C32 126.23(15)
C35 N9 C36 105.68(14)
C35 N9 Fe2 114.59(11)
C36 N9 Fe2 139.52(11)
C35 N10 C41 106.58(14)
C35 N10 C42 127.64(15)
C41 N10 C42 125.68(15)
C44 N11 Fe1 172.98(15)
C46 N12 Fe1 168.24(16)
C48 N13 Fe2 173.25(15)
C50 N14 Fe2 169.28(14)
C1 O1 Fe1 111.61(9)
C1 O1 Fe2 116.50(9)
Fe1 O1 Fe2 131.20(6)
O1 Fe1 N4 94.15(5)
O1 Fe1 N12 110.48(5)
N4 Fe1 N12 93.06(6)
O1 Fe1 N2 150.43(5)
N4 Fe1 N2 94.17(5)
N12 Fe1 N2 97.34(6)
O1 Fe1 N11 86.02(5)
N4 Fe1 N11 175.85(6)
N12 Fe1 N11 90.75(6)
N2 Fe1 N11 83.73(5)
O1 Fe1 N1 80.68(5)
N4 Fe1 N1 78.17(5)
N12 Fe1 N1 166.49(6)
N2 Fe1 N1 73.37(5)
N11 Fe1 N1 97.79(5)
O1 Fe2 N14 102.34(5)
O1 Fe2 N9 92.73(5)
N14 Fe2 N9 99.40(6)
O1 Fe2 N7 154.47(5)
N14 Fe2 N7 102.93(6)
N9 Fe2 N7 86.73(5)
O1 Fe2 N13 91.79(5)
N14 Fe2 N13 86.81(6)
N9 Fe2 N13 171.35(5)
N7 Fe2 N13 86.01(5)
O1 Fe2 N6 79.45(5)
N14 Fe2 N6 177.40(5)
N9 Fe2 N6 78.57(5)
N7 Fe2 N6 75.42(5)
N13 Fe2 N6 95.04(5)
C55 C54 H54A 109.5
C55 C54 H54B 109.5
H54A C54 H54B 109.5
C55 C54 H54C 109.5
H54A C54 H54C 109.5
H54B C54 H54C 109.5
N16 C55 C54 179.7(4)
C53 C52 H52A 109.5
C53 C52 H52B 109.5
H52A C52 H52B 109.5
C53 C52 H52C 109.5
H52A C52 H52C 109.5
H52B C52 H52C 109.5
N15 C53 C52 179.7(3)
F7 B2 F6 109.8(2)
F7 B2 F5 109.24(18)
F6 B2 F5 110.1(2)
F7 B2 F8 108.93(18)
F6 B2 F8 109.63(17)
F5 B2 F8 109.14(19)
F4 B1 F1 111.6(2)
F4 B1 F2 109.3(2)
F1 B1 F2 110.9(2)
F4 B1 F3B 97.5(3)
F1 B1 F3B 116.2(3)
F2 B1 F3B 110.5(2)
F4 B1 F3A 121.5(3)
F1 B1 F3A 94.6(3)
F2 B1 F3A 108.0(2)
F3B B1 F3A 26.48(18)
F12B B3 F11 112.9(3)
F12B B3 F10 120.7(9)
F11 B3 F10 110.68(18)
F12B B3 F9A 79.5(12)
F11 B3 F9A 123.8(4)
F10 B3 F9A 106.8(2)
F12B B3 F9B 111.5(13)
F11 B3 F9B 94.0(5)
F10 B3 F9B 103.4(2)
F9A B3 F9B 36.52(17)
F12B B3 F12A 27.2(4)
F11 B3 F12A 105.8(6)
F10 B3 F12A 102.9(6)
F9A B3 F12A 104.8(11)
F9B B3 F12A 138.6(11)

loop_
_geom_bond_atom_site_label_1
_geom_bond_atom_site_label_2
_geom_bond_distance
C1 O1 1.4216(19)
C1 C23 1.519(2)
C1 C2 1.523(2)
C1 H1 1.0000
C2 N1 1.482(2)
C2 H2A 0.9900
C2 H2B 0.9900
C3 N1 1.473(2)
C3 C4 1.498(2)
C3 H3A 0.9900
C3 H3B 0.9900
C4 N2 1.325(2)
C4 N3 1.351(2)
C5 N2 1.394(2)
C5 C6 1.395(3)
C5 C10 1.400(3)
C6 C7 1.381(3)
C6 H6 0.9500
C7 C8 1.399(3)
C7 H7 0.9500
C8 C9 1.379(3)
C8 H8 0.9500
C9 C10 1.390(3)
C9 H9 0.9500
C10 N3 1.390(2)
C11 N3 1.468(2)
C11 C12 1.501(3)
C11 H11A 0.9900
C11 H11B 0.9900
C12 H12A 0.9800
C12 H12B 0.9800
C12 H12C 0.9800
C13 N1 1.483(2)
C13 C14 1.492(2)
C13 H13A 0.9900
C13 H13B 0.9900
C14 N4 1.321(2)
C14 N5 1.353(2)
C15 C16 1.394(3)
C15 C20 1.400(3)
C15 N4 1.403(2)
C16 C17 1.386(3)
C16 H16 0.9500
C17 C18 1.396(3)
C17 H17 0.9500
C18 C19 1.375(3)
C18 H18 0.9500
C19 C20 1.396(3)
C19 H19 0.9500
C20 N5 1.388(2)
C21 N5 1.467(2)
C21 C22 1.517(3)
C21 H21A 0.9900
C21 H21B 0.9900
C22 H22A 0.9800
C22 H22B 0.9800
C22 H22C 0.9800
C23 N6 1.481(2)
C23 H23A 0.9900
C23 H23B 0.9900
C24 N6 1.472(2)
C24 C25 1.499(2)
C24 H24A 0.9900
C24 H24B 0.9900
C25 N7 1.319(2)
C25 N8 1.356(2)
C26 C27 1.389(3)
C26 N7 1.390(2)
C26 C31 1.404(3)
C27 C28 1.387(3)
C27 H27 0.9500
C28 C29 1.398(3)
C28 H28 0.9500
C29 C30 1.379(3)
C29 H29 0.9500
C30 C31 1.391(3)
C30 H30 0.9500
C31 N8 1.394(2)
C32 N8 1.470(2)
C32 C33 1.515(3)
C32 H32A 0.9900
C32 H32B 0.9900
C33 H33A 0.9800
C33 H33B 0.9800
C33 H33C 0.9800
C34 N6 1.483(2)
C34 C35 1.499(2)
C34 H34A 0.9900
C34 H34B 0.9900
C35 N9 1.315(2)
C35 N10 1.356(2)
C36 N9 1.393(2)
C36 C37 1.395(2)
C36 C41 1.396(2)
C37 C38 1.382(2)
C37 H37 0.9500
C38 C39 1.403(3)
C38 H38 0.9500
C39 C40 1.382(3)
C39 H39 0.9500
C40 C41 1.390(2)
C40 H40 0.9500
C41 N10 1.387(2)
C42 N10 1.468(2)
C42 C43 1.517(3)
C42 H42A 0.9900
C42 H42B 0.9900
C43 H43A 0.9800
C43 H43B 0.9800
C43 H43C 0.9800
C44 N11 1.136(2)
C44 C45 1.458(3)
C45 H45A 0.9800
C45 H45B 0.9800
C45 H45C 0.9800
C46 N12 1.142(2)
C46 C47 1.458(3)
C47 H47A 0.9800
C47 H47B 0.9800
C47 H47C 0.9800
C48 N13 1.134(2)
C48 C49 1.460(3)
C49 H49A 0.9800
C49 H49B 0.9800
C49 H49C 0.9800
C50 N14 1.140(2)
C50 C51 1.458(3)
C51 H51A 0.9800
C51 H51B 0.9800
C51 H51C 0.9800
N1 Fe1 2.2896(14)
N2 Fe1 2.2072(14)
N4 Fe1 2.1482(15)
N6 Fe2 2.2958(14)
N7 Fe2 2.1489(14)
N9 Fe2 2.1286(14)
N11 Fe1 2.2248(16)
N12 Fe1 2.1507(16)
N13 Fe2 2.2132(15)
N14 Fe2 2.1210(15)
O1 Fe1 2.0075(11)
O1 Fe2 2.0164(11)
C54 C55 1.445(4)
C54 H54A 0.9800
C54 H54B 0.9800
C54 H54C 0.9800
C55 N16 1.136(3)
C52 C53 1.449(4)
C52 H52A 0.9800
C52 H52B 0.9800
C52 H52C 0.9800
C53 N15 1.134(4)
B2 F7 1.373(3)
B2 F6 1.373(3)
B2 F5 1.382(3)
B2 F8 1.398(3)
B1 F4 1.343(3)
B1 F1 1.345(3)
B1 F2 1.392(3)
B1 F3B 1.398(4)
B1 F3A 1.441(5)
B3 F12B 1.293(8)
B3 F11 1.358(3)
B3 F10 1.389(3)
B3 F9A 1.417(4)
B3 F9B 1.423(5)
B3 F12A 1.436(8)

loop_
_geom_torsion_atom_site_label_1
_geom_torsion_atom_site_label_2
_geom_torsion_atom_site_label_3
_geom_torsion_atom_site_label_4
_geom_torsion
O1 C1 C2 N1 58.02(17)
C23 C1 C2 N1 179.31(13)
N1 C3 C4 N2 -21.6(2)
N1 C3 C4 N3 160.83(16)
N2 C5 C6 C7 -179.97(18)
C10 C5 C6 C7 0.5(3)
C5 C6 C7 C8 0.8(3)
C6 C7 C8 C9 -1.1(3)
C7 C8 C9 C10 0.1(3)
C8 C9 C10 N3 -179.09(19)
C8 C9 C10 C5 1.2(3)
N2 C5 C10 C9 178.85(16)
C6 C5 C10 C9 -1.5(3)
N2 C5 C10 N3 -0.95(19)
C6 C5 C10 N3 178.69(16)
N1 C13 C14 N4 -4.4(2)
N1 C13 C14 N5 177.61(15)
C20 C15 C16 C17 3.6(3)
N4 C15 C16 C17 -177.72(18)
C15 C16 C17 C18 -0.8(3)
C16 C17 C18 C19 -1.9(3)
C17 C18 C19 C20 1.6(3)
C18 C19 C20 N5 179.95(18)
C18 C19 C20 C15 1.3(3)
C16 C15 C20 N5 177.06(16)
N4 C15 C20 N5 -1.87(19)
C16 C15 C20 C19 -4.0(3)
N4 C15 C20 C19 177.04(16)
O1 C1 C23 N6 -49.21(18)
C2 C1 C23 N6 -168.94(13)
N6 C24 C25 N7 30.2(2)
N6 C24 C25 N8 -150.76(17)
N7 C26 C27 C28 -177.37(17)
C31 C26 C27 C28 0.1(3)
C26 C27 C28 C29 -0.2(3)
C27 C28 C29 C30 0.1(3)
C28 C29 C30 C31 0.1(3)
C29 C30 C31 N8 176.74(18)
C29 C30 C31 C26 -0.2(3)
C27 C26 C31 C30 0.1(3)
N7 C26 C31 C30 178.06(16)
C27 C26 C31 N8 -177.56(16)
N7 C26 C31 N8 0.42(19)
N6 C34 C35 N9 2.8(2)
N6 C34 C35 N10 178.38(14)
N9 C36 C37 C38 177.67(16)
C41 C36 C37 C38 -0.1(2)
C36 C37 C38 C39 0.1(3)
C37 C38 C39 C40 0.2(3)
C38 C39 C40 C41 -0.4(3)
C39 C40 C41 N10 -176.80(18)
C39 C40 C41 C36 0.4(3)
N9 C36 C41 N10 -0.54(18)
C37 C36 C41 N10 177.65(15)
N9 C36 C41 C40 -178.39(15)
C37 C36 C41 C40 -0.2(3)
C4 C3 N1 C2 154.39(13)
C4 C3 N1 C13 -78.70(16)
C4 C3 N1 Fe1 40.92(15)
C1 C2 N1 C3 -152.22(14)
C1 C2 N1 C13 81.64(16)
C1 C2 N1 Fe1 -36.42(14)
C14 C13 N1 C3 132.37(15)
C14 C13 N1 C2 -100.50(16)
C14 C13 N1 Fe1 14.00(17)
N3 C4 N2 C5 0.26(19)
C3 C4 N2 C5 -177.59(15)
N3 C4 N2 Fe1 166.74(11)
C3 C4 N2 Fe1 -11.1(2)
C6 C5 N2 C4 -179.14(18)
C10 C5 N2 C4 0.44(19)
C6 C5 N2 Fe1 20.5(3)
C10 C5 N2 Fe1 -159.88(14)
N2 C4 N3 C10 -0.9(2)
C3 C4 N3 C10 176.91(16)
N2 C4 N3 C11 -176.60(17)
C3 C4 N3 C11 1.2(3)
C9 C10 N3 C4 -178.71(19)
C5 C10 N3 C4 1.07(19)
C9 C10 N3 C11 -2.9(3)
C5 C10 N3 C11 176.92(17)
C12 C11 N3 C4 91.2(2)
C12 C11 N3 C10 -83.8(2)
N5 C14 N4 C15 -1.11(19)
C13 C14 N4 C15 -179.27(16)
N5 C14 N4 Fe1 169.36(11)
C13 C14 N4 Fe1 -8.8(2)
C16 C15 N4 C14 -176.94(19)
C20 C15 N4 C14 1.83(19)
C16 C15 N4 Fe1 16.7(3)
C20 C15 N4 Fe1 -164.51(14)
N4 C14 N5 C20 0.0(2)
C13 C14 N5 C20 178.14(16)
N4 C14 N5 C21 177.84(16)
C13 C14 N5 C21 -4.0(3)
C19 C20 N5 C14 -177.59(19)
C15 C20 N5 C14 1.18(19)
C19 C20 N5 C21 4.5(3)
C15 C20 N5 C21 -176.76(16)
C22 C21 N5 C14 -99.0(2)
C22 C21 N5 C20 78.5(2)
C25 C24 N6 C23 -145.76(14)
C25 C24 N6 C34 85.64(17)
C25 C24 N6 Fe2 -35.92(16)
C1 C23 N6 C24 164.30(14)
C1 C23 N6 C34 -67.49(17)
C1 C23 N6 Fe2 49.38(14)
C35 C34 N6 C24 -116.14(15)
C35 C34 N6 C23 115.43(15)
C35 C34 N6 Fe2 4.52(16)
N8 C25 N7 C26 1.0(2)
C24 C25 N7 C26 -179.83(15)
N8 C25 N7 Fe2 174.28(11)
C24 C25 N7 Fe2 -6.5(2)
C27 C26 N7 C25 176.91(18)
C31 C26 N7 C25 -0.85(19)
C27 C26 N7 Fe2 5.9(3)
C31 C26 N7 Fe2 -171.88(13)
N7 C25 N8 C31 -0.7(2)
C24 C25 N8 C31 -179.86(17)
N7 C25 N8 C32 177.29(16)
C24 C25 N8 C32 -1.8(3)
C30 C31 N8 C25 -177.14(19)
C26 C31 N8 C25 0.15(18)
C30 C31 N8 C32 4.8(3)
C26 C31 N8 C32 -177.89(16)
C33 C32 N8 C25 90.8(2)
C33 C32 N8 C31 -91.5(2)
N10 C35 N9 C36 -1.03(18)
C34 C35 N9 C36 174.91(15)
N10 C35 N9 Fe2 174.75(11)
C34 C35 N9 Fe2 -9.3(2)
C37 C36 N9 C35 -177.01(17)
C41 C36 N9 C35 0.95(18)
C37 C36 N9 Fe2 8.9(3)
C41 C36 N9 Fe2 -173.14(13)
N9 C35 N10 C41 0.71(19)
C34 C35 N10 C41 -175.29(15)
N9 C35 N10 C42 -175.89(16)
C34 C35 N10 C42 8.1(3)
C40 C41 N10 C35 177.50(18)
C36 C41 N10 C35 -0.07(18)
C40 C41 N10 C42 -5.8(3)
C36 C41 N10 C42 176.62(15)
C43 C42 N10 C35 88.8(2)
C43 C42 N10 C41 -87.2(2)
C45 C44 N11 Fe1 115(15)
C47 C46 N12 Fe1 -1(8)
C49 C48 N13 Fe2 58(12)
C51 C50 N14 Fe2 -22(10)
C23 C1 O1 Fe1 -169.19(10)
C2 C1 O1 Fe1 -49.05(14)
C23 C1 O1 Fe2 19.25(16)
C2 C1 O1 Fe2 139.40(11)
C1 O1 Fe1 N4 -55.79(10)
Fe2 O1 Fe1 N4 114.16(8)
C1 O1 Fe1 N12 -150.62(10)
Fe2 O1 Fe1 N12 19.32(10)
C1 O1 Fe1 N2 50.21(15)
Fe2 O1 Fe1 N2 -139.85(9)
C1 O1 Fe1 N11 120.06(10)
Fe2 O1 Fe1 N11 -70.00(8)
C1 O1 Fe1 N1 21.49(10)
Fe2 O1 Fe1 N1 -168.57(8)
C14 N4 Fe1 O1 91.96(12)
C15 N4 Fe1 O1 -102.47(17)
C14 N4 Fe1 N12 -157.23(12)
C15 N4 Fe1 N12 8.33(18)
C14 N4 Fe1 N2 -59.64(12)
C15 N4 Fe1 N2 105.92(18)
C14 N4 Fe1 N11 -0.3(8)
C15 N4 Fe1 N11 165.3(7)
C14 N4 Fe1 N1 12.40(12)
C15 N4 Fe1 N1 177.96(18)
C46 N12 Fe1 O1 87.7(8)
C46 N12 Fe1 N4 -7.9(8)
C46 N12 Fe1 N2 -102.5(8)
C46 N12 Fe1 N11 173.7(8)
C46 N12 Fe1 N1 -56.9(9)
C4 N2 Fe1 O1 -3.80(18)
C5 N2 Fe1 O1 155.60(15)
C4 N2 Fe1 N4 102.20(12)
C5 N2 Fe1 N4 -98.41(18)
C4 N2 Fe1 N12 -164.17(12)
C5 N2 Fe1 N12 -4.78(19)
C4 N2 Fe1 N11 -74.22(12)
C5 N2 Fe1 N11 85.18(18)
C4 N2 Fe1 N1 25.86(11)
C5 N2 Fe1 N1 -174.74(19)
C44 N11 Fe1 O1 -3.2(12)
C44 N11 Fe1 N4 89.4(15)
C44 N11 Fe1 N12 -113.7(12)
C44 N11 Fe1 N2 149.0(12)
C44 N11 Fe1 N1 76.8(12)
C3 N1 Fe1 O1 128.98(11)
C2 N1 Fe1 O1 9.49(10)
C13 N1 Fe1 O1 -110.52(11)
C3 N1 Fe1 N4 -134.74(11)
C2 N1 Fe1 N4 105.77(10)
C13 N1 Fe1 N4 -14.25(11)
C3 N1 Fe1 N12 -84.4(3)
C2 N1 Fe1 N12 156.1(2)
C13 N1 Fe1 N12 36.1(3)
C3 N1 Fe1 N2 -36.69(10)
C2 N1 Fe1 N2 -156.18(11)
C13 N1 Fe1 N2 83.80(11)
C3 N1 Fe1 N11 44.34(11)
C2 N1 Fe1 N11 -75.15(10)
C13 N1 Fe1 N11 164.83(11)
C1 O1 Fe2 N14 -174.99(11)
Fe1 O1 Fe2 N14 15.46(9)
C1 O1 Fe2 N9 84.77(11)
Fe1 O1 Fe2 N9 -84.78(8)
C1 O1 Fe2 N7 -3.37(18)
Fe1 O1 Fe2 N7 -172.91(9)
C1 O1 Fe2 N13 -87.86(11)
Fe1 O1 Fe2 N13 102.59(8)
C1 O1 Fe2 N6 6.94(10)
Fe1 O1 Fe2 N6 -162.61(9)
C50 N14 Fe2 O1 54.4(8)
C50 N14 Fe2 N9 149.4(8)
C50 N14 Fe2 N7 -121.9(8)
C50 N14 Fe2 N13 -36.7(8)
C50 N14 Fe2 N6 -172.2(10)
C35 N9 Fe2 O1 -70.17(12)
C36 N9 Fe2 O1 103.57(17)
C35 N9 Fe2 N14 -173.15(12)
C36 N9 Fe2 N14 0.58(18)
C35 N9 Fe2 N7 84.28(12)
C36 N9 Fe2 N7 -101.99(17)
C35 N9 Fe2 N13 51.3(4)
C36 N9 Fe2 N13 -134.9(3)
C35 N9 Fe2 N6 8.50(11)
C36 N9 Fe2 N6 -177.76(17)
C25 N7 Fe2 O1 -0.9(2)
C26 N7 Fe2 O1 169.53(14)
C25 N7 Fe2 N14 170.72(12)
C26 N7 Fe2 N14 -18.87(18)
C25 N7 Fe2 N9 -90.39(13)
C26 N7 Fe2 N9 80.03(17)
C25 N7 Fe2 N13 84.91(13)
C26 N7 Fe2 N13 -104.67(17)
C25 N7 Fe2 N6 -11.35(12)
C26 N7 Fe2 N6 159.06(18)
C48 N13 Fe2 O1 -180(100)
C48 N13 Fe2 N14 -77.4(13)
C48 N13 Fe2 N9 58.8(14)
C48 N13 Fe2 N7 25.8(13)
C48 N13 Fe2 N6 100.7(13)
C24 N6 Fe2 O1 -148.96(11)
C23 N6 Fe2 O1 -30.91(9)
C34 N6 Fe2 O1 88.14(11)
C24 N6 Fe2 N14 77.3(12)
C23 N6 Fe2 N14 -164.7(12)
C34 N6 Fe2 N14 -45.6(12)
C24 N6 Fe2 N9 116.04(11)
C23 N6 Fe2 N9 -125.91(10)
C34 N6 Fe2 N9 -6.86(10)
C24 N6 Fe2 N7 26.47(11)
C23 N6 Fe2 N7 144.53(11)
C34 N6 Fe2 N7 -96.42(11)
C24 N6 Fe2 N13 -58.07(11)
C23 N6 Fe2 N13 59.98(10)
C34 N6 Fe2 N13 179.03(11)
